data_7243689
loop_
_publ_author_name
'Yuan, Guo-Jun'
'Zhou, Hong'
'Li, Li'
'Chen, Hong'
'Ren, Xiao-Ming'

_publ_section_title
;
 Supramolecular [Na(15-crown-5)]+ cations anchored to face-sharing
 octahedral lead bromide chains featuring a rotor-like one-dimensional
 perovskite with a reversible isostructural phase transition near room
 temperature
;
_journal_issue 44
_journal_name_full CrystEngComm
_journal_page_first 7787
_journal_page_last 7793
_journal_paper_doi 10.1039/D1CE01273H
_journal_volume 23
_journal_year 2021
_chemical_formula_moiety 'C10 H20 Br3 Na O5 Pb'
_chemical_formula_sum 'C10 H20 Br3 Na O5 Pb'
_chemical_formula_weight 690.17
_space_group_crystal_system orthorhombic
_space_group_IT_number 62
_space_group_name_Hall '-P 2ac 2n'
_space_group_name_H-M_alt 'P n m a'
_atom_sites_solution_hydrogens difmap
_audit_creation_method SHELXL-2018/3
_audit_update_record
;
2021-07-22 deposited with the CCDC.	2021-10-06 downloaded from the CCDC.
;
_cell_angle_alpha 90
_cell_angle_beta 90
_cell_angle_gamma 90
_cell_formula_units_Z 4
_cell_length_a 7.8962(3)
_cell_length_b 13.9023(5)
_cell_length_c 16.6281(8)
_cell_measurement_reflns_used 6634
_cell_measurement_temperature 290(2)
_cell_measurement_theta_max 27.48
_cell_measurement_theta_min 2.45
_cell_volume 1825.36(13)
_computing_cell_refinement 'Bruker SAINT'
_computing_data_collection 'Bruker APEX3'
_computing_data_reduction 'Bruker SAINT'
_computing_molecular_graphics 'Bruker SHELXTL'
_computing_publication_material 'Bruker SHELXTL'
_computing_structure_refinement 'SHELXL-2018/3 (Sheldrick, 2018)'
_computing_structure_solution 'SHELXT 2014/5 (Sheldrick, 2014)'
_diffrn_ambient_temperature 290(2)
_diffrn_detector_area_resol_mean 10.42
_diffrn_measured_fraction_theta_full 0.997
_diffrn_measured_fraction_theta_max 0.990
_diffrn_measurement_device_type 'Bruker D8 QUEST PHOTON 100'
_diffrn_measurement_method '\f and \w scans'
_diffrn_radiation_type MoK\a
_diffrn_radiation_wavelength 0.71073
_diffrn_reflns_av_R_equivalents 0.0554
_diffrn_reflns_av_unetI/netI 0.0376
_diffrn_reflns_Laue_measured_fraction_full 0.997
_diffrn_reflns_Laue_measured_fraction_max 0.990
_diffrn_reflns_limit_h_max 10
_diffrn_reflns_limit_h_min -10
_diffrn_reflns_limit_k_max 17
_diffrn_reflns_limit_k_min -17
_diffrn_reflns_limit_l_max 20
_diffrn_reflns_limit_l_min -21
_diffrn_reflns_number 17387
_diffrn_reflns_point_group_measured_fraction_full 0.997
_diffrn_reflns_point_group_measured_fraction_max 0.990
_diffrn_reflns_theta_full 25.242
_diffrn_reflns_theta_max 27.529
_diffrn_reflns_theta_min 2.450
_diffrn_source.source 'Ius 2.0'
_diffrn_source.type microfocus

_exptl_absorpt_coefficient_mu 15.845
_exptl_absorpt_correction_T_max 0.7456
_exptl_absorpt_correction_T_min 0.3129
_exptl_absorpt_correction_type multi-scan
_exptl_absorpt_process_details sadabs
_exptl_crystal_colour colourless
_exptl_crystal_density_diffrn 2.511
_exptl_crystal_description block
_exptl_crystal_F_000 1272
_exptl_crystal_size_max 0.110
_exptl_crystal_size_mid 0.110
_exptl_crystal_size_min 0.100
_refine_diff_density_max 1.345
_refine_diff_density_min -1.019
_refine_diff_density_rms 0.134
_refine_ls_extinction_coef 0.00075(8)
_refine_ls_extinction_expression Fc^*^=kFc[1+0.001xFc^2^\l^3^/sin(2\q)]^-1/4^
_refine_ls_extinction_method 'SHELXL-2018/3 (Sheldrick 2018)'
_refine_ls_goodness_of_fit_ref 1.026
_refine_ls_hydrogen_treatment constr
_refine_ls_matrix_type full
_refine_ls_number_parameters 158
_refine_ls_number_reflns 2168
_refine_ls_number_restraints 6
_refine_ls_restrained_S_all 1.025
_refine_ls_R_factor_all 0.0483
_refine_ls_R_factor_gt 0.0268
_refine_ls_shift/su_max 0.001
_refine_ls_shift/su_mean 0.000
_refine_ls_structure_factor_coef Fsqd
_refine_ls_weighting_details 'w=1/[\s^2^(Fo^2^)+(0.0159P)^2^+1.1671P] where P=(Fo^2^+2Fc^2^)/3'
_refine_ls_weighting_scheme calc
_refine_ls_wR_factor_gt 0.0453
_refine_ls_wR_factor_ref 0.0502
_reflns_Friedel_coverage 0.000
_reflns_number_gt 1635
_reflns_number_total 2168
_reflns_threshold_expression 'I > 2\s(I)'
_cod_data_source_file d1ce01273h2.cif
_cod_data_source_block 5
_cod_depositor_comments 'Adding full bibliography for 7243683--7243691.cif.'
_cod_database_code 7243689
_shelx_shelxl_version_number 2018/3
_shelx_space_group_comment
;
The symmetry employed for this shelxl refinement is uniquely defined
by the following loop, which should always be used as a source of
symmetry information in preference to the above space-group names.
They are only intended as comments.
;
_shelx_estimated_absorpt_t_min 0.275
_shelx_estimated_absorpt_t_max 0.300

loop_
_space_group_symop_operation_xyz
'x, y, z'
'-x+1/2, -y, z+1/2'
'-x, y+1/2, -z'
'x+1/2, -y+1/2, -z+1/2'
'-x, -y, -z'
'x-1/2, y, -z-1/2'
'x, -y-1/2, z'
'-x-1/2, y-1/2, z-1/2'

loop_
_atom_site_label
_atom_site_type_symbol
_atom_site_fract_x
_atom_site_fract_y
_atom_site_fract_z
_atom_site_U_iso_or_equiv
_atom_site_adp_type
_atom_site_occupancy
_atom_site_site_symmetry_order
_atom_site_calc_flag
_atom_site_refinement_flags_posn
_atom_site_refinement_flags_adp
_atom_site_refinement_flags_occupancy
_atom_site_disorder_assembly
_atom_site_disorder_group
Pb1 Pb 0.67248(2) 0.750000 0.74976(2) 0.03232(9) Uani 1 2 d S T P . .
Br1 Br 0.43051(5) 0.60456(3) 0.81392(3) 0.04353(13) Uani 1 1 d . . . . .
Br2 Br 0.42322(8) 0.750000 0.60678(4) 0.04769(17) Uani 1 2 d S T P . .
Na1 Na 0.5601(3) 0.750000 0.44264(14) 0.0399(6) Uani 1 2 d S T P . .
O1 O 0.4771(10) 0.6280(5) 0.3486(5) 0.0615(19) Uani 0.5 1 d . . P . .
O2 O 0.3392(9) 0.8052(5) 0.3536(5) 0.055(2) Uani 0.5 1 d . . P . .
O3 O 0.5706(9) 0.9221(5) 0.4302(4) 0.0459(16) Uani 0.5 1 d . . P . .
O4 O 0.8525(8) 0.8019(5) 0.4277(4) 0.0468(16) Uani 0.5 1 d . . P . .
O5 O 0.7439(10) 0.6171(4) 0.4483(4) 0.0527(17) Uani 0.5 1 d . . P . .
C1 C 0.311(2) 0.6427(10) 0.3330(10) 0.067(5) Uani 0.5 1 d . . P . .
H1A H 0.281453 0.598925 0.290568 0.081 Uiso 0.5 1 d R U P . .
H1B H 0.238383 0.630195 0.378078 0.081 Uiso 0.5 1 d R U P . .
C2 C 0.2839(9) 0.750000 0.2946(5) 0.066(2) Uani 1 2 d S T P . .
H2A H 0.347454 0.761170 0.246341 0.079 Uiso 0.5 1 d R U P . .
H2B H 0.166652 0.762560 0.283781 0.079 Uiso 0.5 1 d R U P . .
C3 C 0.367(2) 0.9000(9) 0.3229(9) 0.061(4) Uani 0.5 1 d . . P . .
H3A H 0.266160 0.926613 0.299353 0.074 Uiso 0.5 1 d R U P . .
H3B H 0.452660 0.896794 0.282223 0.074 Uiso 0.5 1 d R U P . .
C4 C 0.431(2) 0.963(2) 0.388(2) 0.063(6) Uani 0.5 1 d . . P . .
H4A H 0.461040 1.025370 0.368551 0.075 Uiso 0.5 1 d R U P . .
H4B H 0.340830 0.970249 0.426621 0.075 Uiso 0.5 1 d R U P . .
C5 C 0.739(3) 0.955(2) 0.408(2) 0.046(6) Uani 0.5 1 d . U P . .
H5A H 0.746621 1.022372 0.421647 0.055 Uiso 0.5 1 d R U P . .
H5B H 0.751321 0.948392 0.351197 0.055 Uiso 0.5 1 d R U P . .
C6 C 0.864(2) 0.8997(11) 0.4522(11) 0.050(4) Uani 0.5 1 d . . P . .
H6A H 0.973237 0.923689 0.437049 0.060 Uiso 0.5 1 d R U P . .
H6B H 0.851612 0.906559 0.509379 0.060 Uiso 0.5 1 d R U P . .
C7 C 0.9427(9) 0.750000 0.4798(5) 0.070(2) Uani 1 2 d S T P . .
H7A H 0.905639 0.759500 0.534224 0.084 Uiso 0.5 1 d R U P . .
H7B H 1.060208 0.766940 0.476021 0.084 Uiso 0.5 1 d R U P . .
C8 C 0.919(2) 0.6397(13) 0.4457(12) 0.069(5) Uani 0.5 1 d . . P . .
H8A H 0.975258 0.597203 0.482628 0.083 Uiso 0.5 1 d R U P . .
H8B H 0.969118 0.630944 0.393558 0.083 Uiso 0.5 1 d R U P . .
C9 C 0.689(3) 0.536(2) 0.399(2) 0.049(5) Uani 0.5 1 d . . P . .
H9A H 0.718820 0.477530 0.426100 0.059 Uiso 0.5 1 d R U P . .
H9B H 0.751290 0.539450 0.349718 0.059 Uiso 0.5 1 d R U P . .
C10 C 0.509(2) 0.539(2) 0.389(2) 0.073(7) Uani 0.5 1 d . . P . .
H10A H 0.488546 0.489740 0.349583 0.087 Uiso 0.5 1 d R U P . .
H10B H 0.440795 0.525868 0.435322 0.087 Uiso 0.5 1 d R U P . .

loop_
_atom_site_aniso_label
_atom_site_aniso_U_11
_atom_site_aniso_U_22
_atom_site_aniso_U_33
_atom_site_aniso_U_23
_atom_site_aniso_U_13
_atom_site_aniso_U_12
Pb1 0.02983(13) 0.03148(13) 0.03566(16) 0.000 0.00241(10) 0.000
Br1 0.0470(2) 0.0344(2) 0.0492(3) 0.0111(2) 0.0011(2) -0.00044(18)
Br2 0.0592(4) 0.0549(4) 0.0290(4) 0.000 0.0045(3) 0.000
Na1 0.0484(13) 0.0349(12) 0.0365(15) 0.000 0.0004(11) 0.000
O1 0.080(5) 0.041(4) 0.063(5) -0.004(4) -0.003(4) -0.007(4)
O2 0.067(5) 0.033(4) 0.065(6) 0.002(4) -0.018(4) -0.004(4)
O3 0.048(4) 0.040(4) 0.049(5) 0.010(3) -0.005(4) -0.005(3)
O4 0.051(4) 0.045(4) 0.045(5) 0.002(3) -0.007(3) -0.001(3)
O5 0.070(5) 0.035(4) 0.053(5) -0.004(3) 0.009(4) 0.008(4)
C1 0.085(11) 0.035(9) 0.082(11) -0.027(9) 0.006(8) -0.024(8)
C2 0.057(4) 0.080(6) 0.060(6) 0.000 -0.023(4) 0.000
C3 0.086(11) 0.042(9) 0.056(9) 0.028(8) -0.005(7) 0.017(7)
C4 0.082(14) 0.042(7) 0.064(10) 0.003(7) -0.022(13) 0.008(12)
C5 0.048(10) 0.043(9) 0.048(8) -0.004(6) -0.001(8) -0.006(7)
C6 0.052(10) 0.050(10) 0.048(8) -0.007(7) 0.001(8) -0.023(7)
C7 0.053(4) 0.102(7) 0.055(6) 0.000 -0.015(4) 0.000
C8 0.052(11) 0.078(15) 0.078(10) 0.018(11) 0.004(8) 0.016(8)
C9 0.058(14) 0.035(8) 0.054(11) -0.007(7) 0.003(12) 0.001(10)
C10 0.11(2) 0.036(8) 0.070(12) -0.003(7) -0.009(18) -0.015(16)

loop_
_atom_type_symbol
_atom_type_description
_atom_type_scat_dispersion_real
_atom_type_scat_dispersion_imag
_atom_type_scat_source
C C 0.0033 0.0016 'International Tables Vol C Tables 4.2.6.8 and 6.1.1.4'
H H 0.0000 0.0000 'International Tables Vol C Tables 4.2.6.8 and 6.1.1.4'
O O 0.0106 0.0060 'International Tables Vol C Tables 4.2.6.8 and 6.1.1.4'
Pb Pb -3.3944 10.1111 'International Tables Vol C Tables 4.2.6.8 and 6.1.1.4'
Br Br -0.2901 2.4595 'International Tables Vol C Tables 4.2.6.8 and 6.1.1.4'
Na Na 0.0362 0.0249 'International Tables Vol C Tables 4.2.6.8 and 6.1.1.4'

loop_
_geom_angle_atom_site_label_1
_geom_angle_atom_site_label_2
_geom_angle_atom_site_label_3
_geom_angle
_geom_angle_site_symmetry_1
_geom_angle_site_symmetry_3
_geom_angle_publ_flag
Br1 Pb1 Br1 85.475(17) 7_575 . ?
Br1 Pb1 Br1 95.883(13) 7_575 4_566 ?
Br1 Pb1 Br1 178.128(13) . 4_566 ?
Br1 Pb1 Br1 178.127(13) 7_575 6_657 ?
Br1 Pb1 Br1 95.883(13) . 6_657 ?
Br1 Pb1 Br1 82.731(16) 4_566 6_657 ?
Br1 Pb1 Br2 82.350(13) 7_575 . ?
Br1 Pb1 Br2 82.350(13) . . ?
Br1 Pb1 Br2 99.094(14) 4_566 . ?
Br1 Pb1 Br2 99.095(14) 6_657 . ?
Br1 Pb1 Br2 97.703(14) 7_575 6_657 ?
Br1 Pb1 Br2 97.703(14) . 6_657 ?
Br1 Pb1 Br2 80.851(13) 4_566 6_657 ?
Br1 Pb1 Br2 80.851(13) 6_657 6_657 ?
Br2 Pb1 Br2 179.927(19) . 6_657 ?
Pb1 Br1 Pb1 81.641(10) . 6_557 ?
Na1 Br2 Pb1 118.77(5) . . ?
Na1 Br2 Pb1 161.91(5) . 6_557 ?
Pb1 Br2 Pb1 79.313(15) . 6_557 ?
O5 Na1 O5 103.6(4) . 7_575 ?
O5 Na1 O1 138.6(3) . 7_575 ?
O5 Na1 O1 68.8(3) 7_575 7_575 ?
O5 Na1 O1 68.8(3) . . ?
O5 Na1 O1 138.6(3) 7_575 . ?
O1 Na1 O1 90.0(3) 7_575 . ?
O5 Na1 O3 139.9(3) . . ?
O5 Na1 O3 36.8(2) 7_575 . ?
O1 Na1 O3 41.3(2) 7_575 . ?
O1 Na1 O3 131.1(3) . . ?
O5 Na1 O3 36.8(2) . 7_575 ?
O5 Na1 O3 139.9(3) 7_575 7_575 ?
O1 Na1 O3 131.1(3) 7_575 7_575 ?
O1 Na1 O3 41.3(2) . 7_575 ?
O3 Na1 O3 169.4(3) . 7_575 ?
O5 Na1 O2 136.1(3) . . ?
O5 Na1 O2 102.7(3) 7_575 . ?
O1 Na1 O2 34.7(2) 7_575 . ?
O1 Na1 O2 68.1(3) . . ?
O3 Na1 O2 69.9(2) . . ?
O3 Na1 O2 106.8(3) 7_575 . ?
O5 Na1 O2 102.7(3) . 7_575 ?
O5 Na1 O2 136.1(3) 7_575 7_575 ?
O1 Na1 O2 68.1(3) 7_575 7_575 ?
O1 Na1 O2 34.7(2) . 7_575 ?
O3 Na1 O2 106.8(3) . 7_575 ?
O3 Na1 O2 69.9(2) 7_575 7_575 ?
O2 Na1 O2 37.1(3) . 7_575 ?
O5 Na1 O4 69.6(3) . . ?
O5 Na1 O4 35.4(2) 7_575 . ?
O1 Na1 O4 89.0(2) 7_575 . ?
O1 Na1 O4 113.7(3) . . ?
O3 Na1 O4 70.3(2) . . ?
O3 Na1 O4 104.7(2) 7_575 . ?
O2 Na1 O4 122.0(2) . . ?
O2 Na1 O4 135.9(3) 7_575 . ?
O5 Na1 O4 35.4(2) . 7_575 ?
O5 Na1 O4 69.6(3) 7_575 7_575 ?
O1 Na1 O4 113.7(3) 7_575 7_575 ?
O1 Na1 O4 89.0(2) . 7_575 ?
O3 Na1 O4 104.7(2) . 7_575 ?
O3 Na1 O4 70.3(2) 7_575 7_575 ?
O2 Na1 O4 135.9(3) . 7_575 ?
O2 Na1 O4 122.0(2) 7_575 7_575 ?
O4 Na1 O4 34.5(3) . 7_575 ?
O5 Na1 Br2 100.97(18) . . ?
O5 Na1 Br2 100.97(18) 7_575 . ?
O1 Na1 Br2 120.36(18) 7_575 . ?
O1 Na1 Br2 120.36(18) . . ?
O3 Na1 Br2 95.32(17) . . ?
O3 Na1 Br2 95.32(17) 7_575 . ?
O2 Na1 Br2 107.7(2) . . ?
O2 Na1 Br2 107.7(2) 7_575 . ?
O4 Na1 Br2 116.42(18) . . ?
O4 Na1 Br2 116.42(18) 7_575 . ?
O5 Na1 C1 92.1(3) . . ?
O5 Na1 C1 143.2(4) 7_575 . ?
O1 Na1 C1 77.4(4) 7_575 . ?
O1 Na1 C1 25.0(3) . . ?
O3 Na1 C1 117.1(4) . . ?
O3 Na1 C1 59.1(3) 7_575 . ?
O2 Na1 C1 47.7(4) . . ?
O2 Na1 C1 10.8(3) 7_575 . ?
O4 Na1 C1 133.8(3) . . ?
O4 Na1 C1 113.8(3) 7_575 . ?
Br2 Na1 C1 108.4(3) . . ?
C3 O1 C1 33.9(7) 7_575 . ?
C3 O1 C10 90.8(13) 7_575 . ?
C1 O1 C10 113.0(11) . . ?
C3 O1 O2 68.4(9) 7_575 7_575 ?
C1 O1 O2 34.6(5) . 7_575 ?
C10 O1 O2 131.8(13) . 7_575 ?
C3 O1 C4 69.8(13) 7_575 7_575 ?
C1 O1 C4 88.5(11) . 7_575 ?
C10 O1 C4 24.5(12) . 7_575 ?
O2 O1 C4 109.9(12) 7_575 7_575 ?
C3 O1 O3 122.5(11) 7_575 7_575 ?
C1 O1 O3 129.7(9) . 7_575 ?
C10 O1 O3 36.2(12) . 7_575 ?
O2 O1 O3 123.4(6) 7_575 7_575 ?
C4 O1 O3 52.9(10) 7_575 7_575 ?
C3 O1 Na1 139.2(10) 7_575 . ?
C1 O1 Na1 106.4(8) . . ?
C10 O1 Na1 105.1(14) . . ?
O2 O1 Na1 73.2(5) 7_575 . ?
C4 O1 Na1 112.5(14) 7_575 . ?
O3 O1 Na1 69.5(4) 7_575 . ?
C1 O2 C2 96.4(15) 7_575 . ?
C1 O2 C3 24.6(15) 7_575 . ?
C2 O2 C3 108.8(9) . . ?
C1 O2 O1 67.4(12) 7_575 7_575 ?
C2 O2 O1 125.8(8) . 7_575 ?
C3 O2 O1 42.8(7) . 7_575 ?
C1 O2 O2 150.6(13) 7_575 7_575 ?
C2 O2 O2 54.4(4) . 7_575 ?
C3 O2 O2 157.2(8) . 7_575 ?
O1 O2 O2 130.4(4) 7_575 7_575 ?
C1 O2 Na1 136.3(14) 7_575 . ?
C2 O2 Na1 120.7(5) . . ?
C3 O2 Na1 113.7(8) . . ?
O1 O2 Na1 72.1(4) 7_575 . ?
O2 O2 Na1 71.47(17) 7_575 . ?
C10 O3 C9 80(2) 7_575 7_575 ?
C10 O3 C4 22(3) 7_575 . ?
C9 O3 C4 101.7(18) 7_575 . ?
C10 O3 C5 96(2) 7_575 . ?
C9 O3 C5 16(2) 7_575 . ?
C4 O3 C5 117.6(17) . . ?
C10 O3 O5 141.0(18) 7_575 7_575 ?
C9 O3 O5 63.6(12) 7_575 7_575 ?
C4 O3 O5 161.5(14) . 7_575 ?
C5 O3 O5 48.0(12) . 7_575 ?
C10 O3 O1 57.1(17) 7_575 7_575 ?
C9 O3 O1 101.1(16) 7_575 7_575 ?
C4 O3 O1 55.4(13) . 7_575 ?
C5 O3 O1 109.2(14) . 7_575 ?
O5 O3 O1 114.1(5) 7_575 7_575 ?
C10 O3 Na1 125.2(17) 7_575 . ?
C9 O3 Na1 122.4(14) 7_575 . ?
C4 O3 Na1 114.2(13) . . ?
C5 O3 Na1 111.6(13) . . ?
O5 O3 Na1 69.7(4) 7_575 . ?
O1 O3 Na1 69.2(3) 7_575 . ?
C10 O3 H10B 48.7(9) 7_575 7_575 ?
C9 O3 H10B 113(2) 7_575 7_575 ?
C4 O3 H10B 34(3) . 7_575 ?
C5 O3 H10B 126(2) . 7_575 ?
O5 O3 H10B 159.5(15) 7_575 7_575 ?
O1 O3 H10B 86.3(14) 7_575 7_575 ?
Na1 O3 H10B 122.6(15) . 7_575 ?
C8 O4 C7 87.9(13) 7_575 . ?
C8 O4 C6 27.9(11) 7_575 . ?
C7 O4 C6 107.2(9) . . ?
C8 O4 O4 143.3(11) 7_575 7_575 ?
C7 O4 O4 57.3(4) . 7_575 ?
C6 O4 O4 162.9(8) . 7_575 ?
C8 O4 O5 67.4(9) 7_575 7_575 ?
C7 O4 O5 125.4(7) . 7_575 ?
C6 O4 O5 39.7(6) . 7_575 ?
O4 O4 O5 140.7(4) 7_575 7_575 ?
C8 O4 Na1 134.5(11) 7_575 . ?
C7 O4 Na1 106.3(5) . . ?
C6 O4 Na1 108.3(7) . . ?
O4 O4 Na1 72.75(16) 7_575 . ?
O5 O4 Na1 69.3(4) 7_575 . ?
C6 O5 C5 82.4(16) 7_575 7_575 ?
C6 O5 C8 27.2(12) 7_575 . ?
C5 O5 C8 101.4(15) 7_575 . ?
C6 O5 C9 98.1(15) 7_575 . ?
C5 O5 C9 15.8(19) 7_575 . ?
C8 O5 C9 116.4(14) . . ?
C6 O5 O4 68.3(9) 7_575 7_575 ?
C5 O5 O4 122.2(16) 7_575 7_575 ?
C8 O5 O4 41.2(7) . 7_575 ?
C9 O5 O4 129.8(14) . 7_575 ?
C6 O5 O3 144.0(12) 7_575 7_575 ?
C5 O5 O3 63.9(12) 7_575 7_575 ?
C8 O5 O3 164.1(10) . 7_575 ?
C9 O5 O3 48.5(10) . 7_575 ?
O4 O5 O3 140.3(7) 7_575 7_575 ?
C6 O5 Na1 142.0(11) 7_575 . ?
C5 O5 Na1 128.0(14) 7_575 . ?
C8 O5 Na1 115.2(8) . . ?
C9 O5 Na1 113.7(11) . . ?
O4 O5 Na1 75.3(4) 7_575 . ?
O3 O5 Na1 73.5(4) 7_575 . ?
C3 C1 O2 128(3) 7_575 7_575 ?
C3 C1 O1 50.3(18) 7_575 . ?
O2 C1 O1 78.1(14) 7_575 . ?
C3 C1 C2 135(3) 7_575 . ?
O2 C1 C2 53.2(11) 7_575 . ?
O1 C1 C2 109.9(10) . . ?
C3 C1 C4 41(2) 7_575 7_575 ?
O2 C1 C4 109.1(17) 7_575 7_575 ?
O1 C1 C4 48.2(8) . 7_575 ?
C2 C1 C4 157.3(12) . 7_575 ?
C3 C1 Na1 98(2) 7_575 . ?
O2 C1 Na1 32.9(11) 7_575 . ?
O1 C1 Na1 48.5(7) . . ?
C2 C1 Na1 82.7(6) . . ?
C4 C1 Na1 77.1(9) 7_575 . ?
C3 C1 H1A 58.8 7_575 . ?
O2 C1 H1A 156.8 7_575 . ?
O1 C1 H1A 106.3 . . ?
C2 C1 H1A 105.0 . . ?
C4 C1 H1A 89.3 7_575 . ?
Na1 C1 H1A 154.2 . . ?
C3 C1 H1B 112.1 7_575 . ?
O2 C1 H1B 89.8 7_575 . ?
O1 C1 H1B 113.7 . . ?
C2 C1 H1B 113.1 . . ?
C4 C1 H1B 77.7 7_575 . ?
Na1 C1 H1B 90.4 . . ?
H1A C1 H1B 108.3 . . ?
O2 C2 O2 71.1(9) 7_575 . ?
O2 C2 C1 101.4(9) 7_575 7_575 ?
O2 C2 C1 30.3(6) . 7_575 ?
O2 C2 C1 30.3(6) 7_575 . ?
O2 C2 C1 101.4(9) . . ?
C1 C2 C1 131.4(13) 7_575 . ?
O2 C2 H2A 122.9 7_575 . ?
O2 C2 H2A 110.8 . . ?
C1 C2 H2A 96.3 7_575 . ?
C1 C2 H2A 113.9 . . ?
O2 C2 H2B 124.4 7_575 . ?
O2 C2 H2B 110.7 . . ?
C1 C2 H2B 91.9 7_575 . ?
C1 C2 H2B 111.4 . . ?
H2A C2 H2B 108.5 . . ?
O2 C2 H2A 110.8(5) 7_575 7_575 ?
O2 C2 H2A 122.9(5) . 7_575 ?
C1 C2 H2A 113.9(7) 7_575 7_575 ?
C1 C2 H2A 96.3(7) . 7_575 ?
H2A C2 H2A 18.6 . 7_575 ?
H2B C2 H2A 112.1 . 7_575 ?
O2 C2 H2B 110.7(5) 7_575 7_575 ?
O2 C2 H2B 124.4(5) . 7_575 ?
C1 C2 H2B 111.4(6) 7_575 7_575 ?
C1 C2 H2B 91.9(6) . 7_575 ?
H2A C2 H2B 112.1 . 7_575 ?
H2B C2 H2B 21.0 . 7_575 ?
H2A C2 H2B 108.5 7_575 7_575 ?
C1 C3 O1 96(2) 7_575 7_575 ?
C1 C3 O2 27.2(16) 7_575 . ?
O1 C3 O2 68.8(8) 7_575 . ?
C1 C3 C4 120(3) 7_575 . ?
O1 C3 C4 68.6(13) 7_575 . ?
O2 C3 C4 109.4(17) . . ?
C1 C3 C10 127(3) 7_575 7_575 ?
O1 C3 C10 53.2(11) 7_575 7_575 ?
O2 C3 C10 108.3(14) . 7_575 ?
C4 C3 C10 19.1(14) . 7_575 ?
C1 C3 H3A 85.0 7_575 . ?
O1 C3 H3A 179.2 7_575 . ?
O2 C3 H3A 112.0 . . ?
C4 C3 H3A 110.8 . . ?
C10 C3 H3A 126.1 7_575 . ?
C1 C3 H3B 122.0 7_575 . ?
O1 C3 H3B 71.4 7_575 . ?
O2 C3 H3B 108.4 . . ?
C4 C3 H3B 107.7 . . ?
C10 C3 H3B 90.6 7_575 . ?
H3A C3 H3B 108.3 . . ?
C1 C3 H1A 72(2) 7_575 7_575 ?
O1 C3 H1A 156(2) 7_575 7_575 ?
O2 C3 H1A 96.9(11) . 7_575 ?
C4 C3 H1A 136(2) . 7_575 ?
C10 C3 H1A 150.2(18) 7_575 7_575 ?
H3A C3 H1A 24.8 . 7_575 ?
H3B C3 H1A 96.5 . 7_575 ?
C10 C4 O3 37(5) 7_575 . ?
C10 C4 O1 74(5) 7_575 7_575 ?
O3 C4 O1 71.7(13) . 7_575 ?
C10 C4 C3 109(6) 7_575 . ?
O3 C4 C3 113(2) . . ?
O1 C4 C3 41.5(10) 7_575 . ?
C10 C4 C1 117(6) 7_575 7_575 ?
O3 C4 C1 107.8(18) . 7_575 ?
O1 C4 C1 43.3(10) 7_575 7_575 ?
C3 C4 C1 19.5(8) . 7_575 ?
C10 C4 H4A 78.1 7_575 . ?
O3 C4 H4A 109.4 . . ?
O1 C4 H4A 124.2 7_575 . ?
C3 C4 H4A 111.6 . . ?
C1 C4 H4A 129.4 7_575 . ?
C10 C4 H4B 137.3 7_575 . ?
O3 C4 H4B 106.9 . . ?
O1 C4 H4B 125.2 7_575 . ?
C3 C4 H4B 107.5 . . ?
C1 C4 H4B 92.1 7_575 . ?
H4A C4 H4B 108.2 . . ?
C10 C4 H10B 84(6) 7_575 7_575 ?
O3 C4 H10B 62(2) . 7_575 ?
O1 C4 H10B 126(5) 7_575 7_575 ?
C3 C4 H10B 150(6) . 7_575 ?
C1 C4 H10B 131(5) 7_575 7_575 ?
H4A C4 H10B 97.4 . 7_575 ?
H4B C4 H10B 53.4 . 7_575 ?
C9 C5 O5 116(9) 7_575 7_575 ?
C9 C5 C6 158(10) 7_575 . ?
O5 C5 C6 42.1(11) 7_575 . ?
C9 C5 O3 49(7) 7_575 . ?
O5 C5 O3 68.1(17) 7_575 . ?
C6 C5 O3 109(2) . . ?
C9 C5 C10 17(7) 7_575 7_575 ?
O5 C5 C10 99(2) 7_575 7_575 ?
C6 C5 C10 141(3) . 7_575 ?
O3 C5 C10 32.5(13) . 7_575 ?
C9 C5 C8 155(9) 7_575 7_575 ?
O5 C5 C8 43.1(10) 7_575 7_575 ?
C6 C5 C8 13.2(11) . 7_575 ?
O3 C5 C8 111(2) . 7_575 ?
C10 C5 C8 140(2) 7_575 7_575 ?
C9 C5 H5A 82.8 7_575 . ?
O5 C5 H5A 133.0 7_575 . ?
C6 C5 H5A 111.1 . . ?
O3 C5 H5A 107.8 . . ?
C10 C5 H5A 93.4 7_575 . ?
C8 C5 H5A 121.1 7_575 . ?
C9 C5 H5B 77.0 7_575 . ?
O5 C5 H5B 117.4 7_575 . ?
C6 C5 H5B 112.2 . . ?
O3 C5 H5B 107.9 . . ?
C10 C5 H5B 85.8 7_575 . ?
C8 C5 H5B 99.7 7_575 . ?
H5A C5 H5B 108.5 . . ?
C9 C5 H9A 73(8) 7_575 7_575 ?
O5 C5 H9A 129(5) 7_575 7_575 ?
C6 C5 H9A 118(4) . 7_575 ?
O3 C5 H9A 94(3) . 7_575 ?
C10 C5 H9A 82(2) 7_575 7_575 ?
C8 C5 H9A 129(3) 7_575 7_575 ?
H5A C5 H9A 13.5 . 7_575 ?
H5B C5 H9A 113.7 . 7_575 ?
C9 C5 H9B 74(8) 7_575 7_575 ?
O5 C5 H9B 127(5) 7_575 7_575 ?
C6 C5 H9B 118(3) . 7_575 ?
O3 C5 H9B 111(3) . 7_575 ?
C10 C5 H9B 85(3) 7_575 7_575 ?
C8 C5 H9B 106(3) 7_575 7_575 ?
H5A C5 H9B 98.5 . 7_575 ?
H5B C5 H9B 10.0 . 7_575 ?
H9A C5 H9B 103.8 7_575 7_575 ?
C8 C6 O5 114(3) 7_575 7_575 ?
C8 C6 O4 42(2) 7_575 . ?
O5 C6 O4 72.0(11) 7_575 . ?
C8 C6 C5 139(4) 7_575 . ?
O5 C6 C5 55.6(15) 7_575 . ?
O4 C6 C5 108.8(18) . . ?
C8 C6 C9 139(3) 7_575 7_575 ?
O5 C6 C9 50.5(12) 7_575 7_575 ?
O4 C6 C9 105.9(14) . 7_575 ?
C5 C6 C9 5(2) . 7_575 ?
C8 C6 H6A 70.9 7_575 . ?
O5 C6 H6A 159.6 7_575 . ?
O4 C6 H6A 108.2 . . ?
C5 C6 H6A 107.2 . . ?
C9 C6 H6A 112.2 7_575 . ?
C8 C6 H6B 106.8 7_575 . ?
O5 C6 H6B 89.6 7_575 . ?
O4 C6 H6B 111.8 . . ?
C5 C6 H6B 112.2 . . ?
C9 C6 H6B 110.3 7_575 . ?
H6A C6 H6B 108.5 . . ?
C8 C6 H8A 65(2) 7_575 7_575 ?
O5 C6 H8A 152(3) 7_575 7_575 ?
O4 C6 H8A 103.7(13) . 7_575 ?
C5 C6 H8A 145(3) . 7_575 ?
C9 C6 H8A 149(2) 7_575 7_575 ?
H6A C6 H8A 48.4 . 7_575 ?
H6B C6 H8A 65.8 . 7_575 ?
O4 C7 O4 65.4(7) . 7_575 ?
O4 C7 C8 38.0(7) . 7_575 ?
O4 C7 C8 102.7(10) 7_575 7_575 ?
O4 C7 C8 102.7(10) . . ?
O4 C7 C8 38.0(7) 7_575 . ?
C8 C7 C8 137.4(16) 7_575 . ?
O4 C7 Na1 49.2(4) . . ?
O4 C7 Na1 49.2(4) 7_575 . ?
C8 C7 Na1 79.6(7) 7_575 . ?
C8 C7 Na1 79.6(7) . . ?
O4 C7 H7A 112.0 . . ?
O4 C7 H7A 121.6 7_575 . ?
C8 C7 H7A 99.3 7_575 . ?
C8 C7 H7A 114.7 . . ?
Na1 C7 H7A 83.7 . . ?
O4 C7 H7B 109.9 . . ?
O4 C7 H7B 127.3 7_575 . ?
C8 C7 H7B 81.8 7_575 . ?
C8 C7 H7B 108.4 . . ?
Na1 C7 H7B 159.1 . . ?
H7A C7 H7B 108.9 . . ?
O4 C7 H7A 121.6(5) . 7_575 ?
O4 C7 H7A 112.0(5) 7_575 7_575 ?
C8 C7 H7A 114.7(7) 7_575 7_575 ?
C8 C7 H7A 99.3(7) . 7_575 ?
Na1 C7 H7A 83.69(16) . 7_575 ?
H7A C7 H7A 15.8 . 7_575 ?
H7B C7 H7A 113.0 . 7_575 ?
O4 C7 H7B 127.3(5) . 7_575 ?
O4 C7 H7B 109.9(4) 7_575 7_575 ?
C8 C7 H7B 108.4(7) 7_575 7_575 ?
C8 C7 H7B 81.8(7) . 7_575 ?
Na1 C7 H7B 159.13(12) . 7_575 ?
H7A C7 H7B 113.0 . 7_575 ?
H7B C7 H7B 28.4 . 7_575 ?
H7A C7 H7B 108.9 7_575 7_575 ?
C6 C8 O4 110(3) 7_575 7_575 ?
C6 C8 O5 39(2) 7_575 . ?
O4 C8 O5 71.4(12) 7_575 . ?
C6 C8 C7 137(3) 7_575 . ?
O4 C8 C7 54.1(10) 7_575 . ?
O5 C8 C7 107.8(13) . . ?
C6 C8 C5 28(3) 7_575 7_575 ?
O4 C8 C5 93.8(16) 7_575 7_575 ?
O5 C8 C5 35.5(10) . 7_575 ?
C7 C8 C5 142.0(15) . 7_575 ?
C6 C8 H8A 73.2 7_575 . ?
O4 C8 H8A 157.2 7_575 . ?
O5 C8 H8A 107.1 . . ?
C7 C8 H8A 107.5 . . ?
C5 C8 H8A 96.8 7_575 . ?
C6 C8 H8B 107.1 7_575 . ?
O4 C8 H8B 92.7 7_575 . ?
O5 C8 H8B 113.6 . . ?
C7 C8 H8B 112.5 . . ?
C5 C8 H8B 86.0 7_575 . ?
H8A C8 H8B 108.1 . . ?
C6 C8 H6A 66(2) 7_575 7_575 ?
O4 C8 H6A 154(3) 7_575 7_575 ?
O5 C8 H6A 103.2(12) . 7_575 ?
C7 C8 H6A 146(2) . 7_575 ?
C5 C8 H6A 71.4(16) 7_575 7_575 ?
H8A C8 H6A 49.2 . 7_575 ?
H8B C8 H6A 65.1 . 7_575 ?
C5 C9 O3 115(9) 7_575 7_575 ?
C5 C9 C10 158(10) 7_575 . ?
O3 C9 C10 43.4(16) 7_575 . ?
C5 C9 O5 48(8) 7_575 . ?
O3 C9 O5 67.9(16) 7_575 . ?
C10 C9 O5 110(2) . . ?
C5 C9 C6 17(8) 7_575 7_575 ?
O3 C9 C6 98.3(19) 7_575 7_575 ?
C10 C9 C6 141(3) . 7_575 ?
O5 C9 C6 31.3(7) . 7_575 ?
C5 C9 H9A 81.2 7_575 . ?
O3 C9 H9A 113.3 7_575 . ?
C10 C9 H9A 108.8 . . ?
O5 C9 H9A 109.0 . . ?
C6 C9 H9A 90.3 7_575 . ?
C5 C9 H9B 79.9 7_575 . ?
O3 C9 H9B 137.4 7_575 . ?
C10 C9 H9B 113.7 . . ?
O5 C9 H9B 107.2 . . ?
C6 C9 H9B 90.3 7_575 . ?
H9A C9 H9B 108.2 . . ?
C5 C9 H5A 72(8) 7_575 7_575 ?
O3 C9 H5A 125(5) 7_575 7_575 ?
C10 C9 H5A 121(4) . 7_575 ?
O5 C9 H5A 107(4) . 7_575 ?
C6 C9 H5A 83(3) 7_575 7_575 ?
H9A C9 H5A 13.3 . 7_575 ?
H9B C9 H5A 97.1 . 7_575 ?
C5 C9 H5B 77(8) 7_575 7_575 ?
O3 C9 H5B 130(5) 7_575 7_575 ?
C10 C9 H5B 114(4) . 7_575 ?
O5 C9 H5B 98(4) . 7_575 ?
C6 C9 H5B 85(3) 7_575 7_575 ?
H9A C9 H5B 116.7 . 7_575 ?
H9B C9 H5B 10.2 . 7_575 ?
H5A C9 H5B 104.9 7_575 7_575 ?
C4 C10 O3 121(8) 7_575 7_575 ?
C4 C10 O1 82(6) 7_575 . ?
O3 C10 O1 87(2) 7_575 . ?
C4 C10 C9 173(7) 7_575 . ?
O3 C10 C9 56.4(15) 7_575 . ?
O1 C10 C9 105(2) . . ?
C4 C10 C3 52(5) 7_575 7_575 ?
O3 C10 C3 118(2) 7_575 7_575 ?
O1 C10 C3 36.0(8) . 7_575 ?
C9 C10 C3 135(2) . 7_575 ?
C4 C10 C5 171(7) 7_575 7_575 ?
O3 C10 C5 51.4(14) 7_575 7_575 ?
O1 C10 C5 102.6(16) . 7_575 ?
C9 C10 C5 5(2) . 7_575 ?
C3 C10 C5 135(2) 7_575 7_575 ?
C4 C10 Na1 100(6) 7_575 . ?
O3 C10 Na1 39.4(14) 7_575 . ?
O1 C10 Na1 48.5(10) . . ?
C9 C10 Na1 82.0(17) . . ?
C3 C10 Na1 79.1(11) 7_575 . ?
C5 C10 Na1 77.3(13) 7_575 . ?
C4 C10 H10A 78.2 7_575 . ?
O3 C10 H10A 158.7 7_575 . ?
O1 C10 H10A 105.9 . . ?
C9 C10 H10A 103.1 . . ?
C3 C10 H10A 79.6 7_575 . ?
C5 C10 H10A 108.2 7_575 . ?
Na1 C10 H10A 153.8 . . ?
C4 C10 H10B 56.3 7_575 . ?
O3 C10 H10B 79.7 7_575 . ?
O1 C10 H10B 116.6 . . ?
C9 C10 H10B 116.7 . . ?
C3 C10 H10B 103.7 7_575 . ?
C5 C10 H10B 114.5 7_575 . ?
Na1 C10 H10B 91.3 . . ?
H10A C10 H10B 108.4 . . ?

loop_
_geom_bond_atom_site_label_1
_geom_bond_atom_site_label_2
_geom_bond_distance
_geom_bond_site_symmetry_2
_geom_bond_publ_flag
Pb1 Br1 2.9794(4) 7_575 ?
Pb1 Br1 2.9794(4) . ?
Pb1 Br1 3.0596(4) 4_566 ?
Pb1 Br1 3.0596(4) 6_657 ?
Pb1 Br2 3.0864(7) . ?
Pb1 Br2 3.1000(7) 6_657 ?
Br2 Na1 2.936(2) . ?
Na1 O5 2.351(7) . ?
Na1 O5 2.351(7) 7_575 ?
Na1 O1 2.398(8) 7_575 ?
Na1 O1 2.398(8) . ?
Na1 O3 2.403(6) . ?
Na1 O3 2.403(6) 7_575 ?
Na1 O2 2.413(8) . ?
Na1 O2 2.414(8) 7_575 ?
Na1 O4 2.431(7) . ?
Na1 O4 2.431(7) 7_575 ?
Na1 C1 3.069(16) . ?
O1 C3 1.046(15) 7_575 ?
O1 C1 1.353(17) . ?
O1 C10 1.42(3) . ?
O1 O2 1.434(10) 7_575 ?
O1 C4 1.47(3) 7_575 ?
O1 O3 1.694(10) 7_575 ?
O2 C1 0.831(12) 7_575 ?
O2 C2 1.319(9) . ?
O2 C3 1.430(12) . ?
O2 O2 1.534(15) 7_575 ?
O3 C10 1.00(3) 7_575 ?
O3 C9 1.21(3) 7_575 ?
O3 C4 1.42(2) . ?
O3 C5 1.45(3) . ?
O3 O5 1.503(11) 7_575 ?
O3 H10B 1.257(19) 7_575 ?
O4 C8 1.014(19) 7_575 ?
O4 C7 1.334(8) . ?
O4 C6 1.424(17) . ?
O4 O4 1.442(13) 7_575 ?
O4 O5 1.457(9) 7_575 ?
O5 C6 0.978(16) 7_575 ?
O5 C5 1.20(3) 7_575 ?
O5 C8 1.420(18) . ?
O5 C9 1.45(3) . ?
C1 C3 0.758(15) 7_575 ?
C1 C2 1.636(15) . ?
C1 C4 1.97(3) 7_575 ?
C1 H1A 0.9608 . ?
C1 H1B 0.9596 . ?
C2 H2A 0.9598 . ?
C2 H2B 0.9591 . ?
C2 H2A 0.9598 7_575 ?
C2 H2B 0.9592 7_575 ?
C3 C4 1.48(3) . ?
C3 C10 1.78(3) 7_575 ?
C3 H3A 0.9596 . ?
C3 H3B 0.9597 . ?
C4 C10 0.62(3) 7_575 ?
C4 H4A 0.9613 . ?
C4 H4B 0.9594 . ?
C4 H10B 0.80(7) 7_575 ?
C5 C9 0.44(4) 7_575 ?
C5 C6 1.45(3) . ?
C5 C10 1.85(3) 7_575 ?
C5 C8 2.04(3) 7_575 ?
C5 H5A 0.9613 . ?
C5 H5B 0.9601 . ?
C5 H9A 0.99(6) 7_575 ?
C5 H9B 0.98(7) 7_575 ?
C6 C8 0.709(15) 7_575 ?
C6 C9 1.86(3) 7_575 ?
C6 H6A 0.9594 . ?
C6 H6B 0.9602 . ?
C6 H8A 1.02(3) 7_575 ?
C7 C8 1.646(18) 7_575 ?
C7 C8 1.646(18) . ?
C7 H7A 0.9601 . ?
C7 H7B 0.9591 . ?
C7 H7A 0.9601 7_575 ?
C7 H7B 0.9592 7_575 ?
C8 H8A 0.9605 . ?
C8 H8B 0.9600 . ?
C9 C10 1.44(3) . ?
C9 H9A 0.9607 . ?
C9 H9B 0.9598 . ?
C10 H10A 0.9606 . ?
C10 H10B 0.9598 . ?

loop_
_geom_hbond_atom_site_label_D
_geom_hbond_atom_site_label_H
_geom_hbond_atom_site_label_A
_geom_hbond_distance_DH
_geom_hbond_distance_HA
_geom_hbond_distance_DA
_geom_hbond_angle_DHA
_geom_hbond_site_symmetry_A
_geom_hbond_publ_flag
C3 H3A Br1 0.96 2.93 3.690(15) 136.9 8_665 yes
C6 H6B Br1 0.96 3.01 3.925(18) 160.3 4_566 yes
C10 H10A Br1 0.96 3.09 3.95(4) 150.2 5_666 yes
